data_4320680
loop_
_publ_author_name
'Carlos Y\'elamos'
'Karl R. Gust'
'Anwar G. Baboul'
'Mary Jane Heeg'
'H. Bernhard Schlegel'
'Charles H. Winter'

_publ_section_title
;
 Early Transition Metal Complexes Containing 1,2,4-Triazolato and
 Tetrazolato Ligands: Synthesis, Structure, and Molecular Orbital Studies
;
_journal_name_full 'Inorganic Chemistry'
_journal_page_first 6451
_journal_page_last 6462
_journal_paper_doi 10.1021/ic0109389
_journal_volume 40
_journal_year 2001
_chemical_formula_sum 'C41 H69 N12 Nb'
_chemical_formula_weight 822.99
_chemical_name_systematic
;
  ?
;
_space_group_IT_number 20
_symmetry_cell_setting orthorhombic
_symmetry_space_group_name_Hall 'C 2c 2'
_symmetry_space_group_name_H-M 'C 2 2 21'
_atom_sites_solution_hydrogens geom
_atom_sites_solution_primary direct
_atom_sites_solution_secondary difmap
_audit_creation_method SHELXL
_cell_angle_alpha 90.00
_cell_angle_beta 90.00
_cell_angle_gamma 90.00
_cell_formula_units_Z 4
_cell_length_a 14.2966(8)
_cell_length_b 23.9396(14)
_cell_length_c 14.7500(8)
_cell_measurement_reflns_used 5783
_cell_measurement_temperature 295(2)
_cell_volume 5048.3(5)
_computing_cell_refinement 'Bruker SAINT'
_computing_data_collection 'Bruker SMART'
_computing_data_reduction 'Bruker SAINT'
_computing_molecular_graphics SHELXTL-Plus
_computing_publication_material SHELX-97
_computing_structure_refinement 'SHELX-97 (Sheldrick, 1997)'
_computing_structure_solution 'SHELX-97 (Sheldrick, 1997)'
_diffrn_ambient_temperature 295(2)
_diffrn_measurement_device 'Bruker P4/CCD'
_diffrn_measurement_method 'SMART CCD'
_diffrn_radiation_monochromator graphite
_diffrn_radiation_source 'fine-focus sealed tube'
_diffrn_radiation_type MoK\a
_diffrn_radiation_wavelength 0.71073
_diffrn_reflns_av_R_equivalents 0.054
_diffrn_reflns_av_sigmaI/netI 0.0736
_diffrn_reflns_limit_h_max 17
_diffrn_reflns_limit_h_min -18
_diffrn_reflns_limit_k_max 29
_diffrn_reflns_limit_k_min 0
_diffrn_reflns_limit_l_max 18
_diffrn_reflns_limit_l_min 0
_diffrn_reflns_number 24787
_diffrn_reflns_theta_max 28.28
_diffrn_reflns_theta_min 1.66
_exptl_absorpt_coefficient_mu 0.276
_exptl_absorpt_correction_type multi-scan
_exptl_crystal_colour orange
_exptl_crystal_density_diffrn 1.083
_exptl_crystal_description multifaceted
_exptl_crystal_F_000 1760
_exptl_crystal_size_max 0.32
_exptl_crystal_size_mid 0.20
_exptl_crystal_size_min 0.15
_refine_diff_density_max 0.361
_refine_diff_density_min -0.391
_refine_diff_density_rms 0.059
_refine_ls_abs_structure_details 'Flack H D (1983), Acta Cryst. A39, 876-881'
_refine_ls_abs_structure_Flack 0.02(4)
_refine_ls_extinction_coef 0.00013(7)
_refine_ls_extinction_expression Fc^*^=kFc[1+0.001xFc^2^\l^3^/sin(2\q)]^-1/4^
_refine_ls_extinction_method SHELXL
_refine_ls_goodness_of_fit_all 1.024
_refine_ls_goodness_of_fit_obs 1.064
_refine_ls_matrix_type full
_refine_ls_number_parameters 257
_refine_ls_number_reflns 5389
_refine_ls_number_restraints 0
_refine_ls_restrained_S_all 1.025
_refine_ls_restrained_S_obs 1.064
_refine_ls_R_factor_all 0.0743
_refine_ls_R_factor_obs 0.0492
_refine_ls_shift/esd_max -0.237
_refine_ls_shift/esd_mean 0.009
_refine_ls_structure_factor_coef Fsqd
_refine_ls_weighting_details 'w=1/[\s^2^(Fo^2^)+(0.0482P)^2^+0.0000P] where P=(Fo^2^+2Fc^2^)/3'
_refine_ls_weighting_scheme calc
_refine_ls_wR_factor_all 0.0996
_refine_ls_wR_factor_obs 0.0910
_reflns_number_observed 4221
_reflns_number_total 5390
_reflns_observed_criterion >2sigma(I)
_cod_data_source_file ic0109389_4.cif
_cod_data_source_block band(4)
_cod_depositor_comments
;
The following automatic conversions were performed:

'_exptl_absorpt_correction_type' value 'Multi-scan' changed to
'multi-scan' according to the built-in table from CIF Core dictionary
named 'cif_core.dic' version 2.4.1 from 2010-06-29.

Automatic conversion script
Id: cif_fix_values 1646 2011-03-28 12:23:43Z adriana 

The following automatic conversions were performed:

'_refine_ls_weighting_scheme' value 'calc
w=1/[\s^2^(Fo^2^)+(0.0482P)^2^+0.0000P] where P=(Fo^2^+2Fc^2^)/3' was
changed to 'calc'. New tag '_refine_ls_weighting_details' was
created. The value of the new tag was set to
'w=1/[\s^2^(Fo^2^)+(0.0482P)^2^+0.0000P] where P=(Fo^2^+2Fc^2^)/3'.

Automatic conversion script
Id: cif_fix_values 3143 2015-03-26 13:38:13Z robertas 
;
_cod_database_code 4320680

loop_
_symmetry_equiv_pos_as_xyz
'x, y, z'
'-x, -y, z+1/2'
'-x, y, -z+1/2'
'x, -y, -z'
'x+1/2, y+1/2, z'
'-x+1/2, -y+1/2, z+1/2'
'-x+1/2, y+1/2, -z+1/2'
'x+1/2, -y+1/2, -z'

loop_
_atom_site_aniso_label
_atom_site_aniso_U_11
_atom_site_aniso_U_22
_atom_site_aniso_U_33
_atom_site_aniso_U_23
_atom_site_aniso_U_13
_atom_site_aniso_U_12
Nb1 0.0296(2) 0.0346(2) 0.0254(2) 0.000 -0.0007(2) 0.000
N1 0.0397(12) 0.0420(14) 0.033(2) -0.004(2) -0.003(2) 0.0009(10)
C1 0.062(2) 0.036(2) 0.046(3) -0.004(2) -0.008(2) 0.012(2)
C2 0.080(4) 0.031(2) 0.062(3) 0.000 -0.023(5) 0.000
C3 0.067(3) 0.050(2) 0.078(3) -0.008(2) -0.013(2) 0.026(2)
C4 0.083(4) 0.114(5) 0.175(7) -0.049(5) -0.079(5) 0.043(4)
C5 0.115(5) 0.071(4) 0.333(11) 0.038(6) -0.094(6) 0.025(4)
C6 0.090(5) 0.230(9) 0.146(7) -0.066(7) -0.015(5) 0.061(6)
N2 0.038(2) 0.0406(13) 0.0304(12) -0.0025(12) 0.0009(10) -0.0041(14)
N3 0.033(2) 0.041(2) 0.0300(13) -0.0015(11) 0.0038(10) -0.0020(12)
C7 0.032(2) 0.060(2) 0.031(2) -0.003(2) 0.0003(13) 0.000(2)
C8 0.039(2) 0.058(3) 0.032(2) -0.001(2) 0.008(2) -0.007(2)
C9 0.042(2) 0.045(2) 0.039(2) 0.006(2) 0.007(2) -0.002(2)
C10 0.082(3) 0.053(3) 0.038(2) -0.009(2) 0.008(2) -0.004(2)
C11 0.173(7) 0.064(3) 0.067(3) -0.023(2) 0.021(4) 0.000(4)
C12 0.129(6) 0.122(5) 0.177(7) -0.078(5) 0.041(5) 0.032(5)
C13 0.256(10) 0.088(3) 0.048(3) -0.019(2) -0.031(5) -0.011(6)
C14 0.114(5) 0.051(3) 0.052(3) -0.005(2) 0.028(3) -0.024(3)
C15 0.289(10) 0.065(4) 0.098(5) 0.011(3) 0.098(6) -0.036(5)
C16 0.207(10) 0.055(3) 0.159(6) -0.009(3) 0.061(7) 0.038(6)
C17 0.178(7) 0.086(4) 0.151(6) -0.015(4) -0.039(6) -0.071(5)
N4 0.0342(15) 0.054(2) 0.029(2) -0.0063(11) -0.0019(11) -0.0024(13)
N5 0.032(2) 0.079(2) 0.036(2) -0.012(2) 0.0003(13) 0.001(2)
C18 0.043(2) 0.069(3) 0.040(2) -0.014(2) -0.006(2) -0.006(2)
N6 0.032(2) 0.101(3) 0.042(2) -0.009(2) -0.0048(15) -0.011(2)
C19 0.034(2) 0.095(3) 0.036(3) -0.002(2) 0.002(2) -0.004(2)
C20 0.047(3) 0.143(5) 0.044(2) -0.035(3) -0.002(2) -0.015(3)
C21 0.041(3) 0.193(6) 0.049(3) 0.006(3) 0.007(2) 0.000(3)

loop_
_atom_site_label
_atom_site_type_symbol
_atom_site_fract_x
_atom_site_fract_y
_atom_site_fract_z
_atom_site_U_iso_or_equiv
_atom_site_thermal_displace_type
_atom_site_occupancy
_atom_site_calc_flag
_atom_site_refinement_flags
_atom_site_disorder_group
Nb1 Nb 0.0000 0.188647(15) 0.7500 0.02985(11) Uani 1 d S .
N1 N 0.0466(2) 0.10503(10) 0.7588(3) 0.0383(6) Uani 1 d . .
C1 C 0.0770(3) 0.05193(13) 0.7633(3) 0.0480(10) Uani 1 d . .
C2 C 0.0000 0.0179(2) 0.7500 0.0575(13) Uani 1 d S .
H2 H 0.0000 -0.0209(2) 0.7500 0.069 Uiso 1 calc SR .
C3 C 0.1781(3) 0.0368(2) 0.7806(3) 0.0650(14) Uani 1 d . .
C4 C 0.2233(4) 0.0744(3) 0.8462(5) 0.124(3) Uani 1 d . .
H4A H 0.2893(6) 0.0671(13) 0.8474(22) 0.149 Uiso 1 calc R .
H4B H 0.1975(21) 0.0680(13) 0.9054(7) 0.149 Uiso 1 calc R .
H4C H 0.2125(26) 0.1124(3) 0.8288(17) 0.149 Uiso 1 calc R .
C5 C 0.1839(5) -0.0236(2) 0.8128(6) 0.173(4) Uani 1 d . .
H5A H 0.2470(11) -0.0368(9) 0.8067(38) 0.208 Uiso 1 calc R .
H5B H 0.1431(33) -0.0464(5) 0.7766(27) 0.208 Uiso 1 calc R .
H5C H 0.1652(39) -0.0258(4) 0.8752(13) 0.208 Uiso 1 calc R .
C6 C 0.2288(5) 0.0393(4) 0.6901(5) 0.155(4) Uani 1 d . .
H6A H 0.1991(23) 0.0144(17) 0.6480(12) 0.186 Uiso 1 calc R .
H6B H 0.2928(11) 0.0283(22) 0.6983(9) 0.186 Uiso 1 calc R .
H6C H 0.2264(33) 0.0767(6) 0.6669(18) 0.186 Uiso 1 calc R .
N2 N 0.0228(2) 0.18959(12) 0.6112(2) 0.0364(7) Uani 1 d . .
N3 N 0.0257(2) 0.24411(11) 0.6431(2) 0.0345(7) Uani 1 d . .
C7 C 0.0528(2) 0.1899(2) 0.5242(2) 0.0407(8) Uani 1 d . .
C8 C 0.0737(2) 0.2436(2) 0.5005(2) 0.0430(9) Uani 1 d . .
H8 H 0.0944(2) 0.2557(2) 0.4440(2) 0.052 Uiso 1 calc R .
C9 C 0.0585(2) 0.2769(2) 0.5763(2) 0.0421(9) Uani 1 d . .
C10 C 0.0639(3) 0.1365(2) 0.4685(3) 0.0578(11) Uani 1 d . .
C11 C 0.0195(6) 0.0879(2) 0.5131(3) 0.101(2) Uani 1 d . .
H11A H 0.0468(18) 0.0825(9) 0.5719(11) 0.122 Uiso 1 calc R .
H11B H 0.0294(22) 0.0551(3) 0.4769(13) 0.122 Uiso 1 calc R .
H11C H -0.0464(7) 0.0945(7) 0.5194(21) 0.122 Uiso 1 calc R .
C12 C 0.1666(5) 0.1265(3) 0.4575(5) 0.143(3) Uani 1 d . .
H12A H 0.1949(7) 0.1221(19) 0.5161(5) 0.171 Uiso 1 calc R .
H12B H 0.1945(7) 0.1577(9) 0.4269(27) 0.171 Uiso 1 calc R .
H12C H 0.1762(5) 0.0932(11) 0.4224(27) 0.171 Uiso 1 calc R .
C13 C 0.0189(8) 0.1459(2) 0.3755(3) 0.131(3) Uani 1 d . .
H13A H 0.0457(22) 0.1784(11) 0.3477(12) 0.157 Uiso 1 calc R .
H13B H -0.0472(9) 0.1512(17) 0.3827(4) 0.157 Uiso 1 calc R .
H13C H 0.0301(26) 0.1139(8) 0.3378(10) 0.157 Uiso 1 calc R .
C14 C 0.0756(4) 0.3389(2) 0.5894(3) 0.073(2) Uani 1 d . .
C15 C 0.1074(6) 0.3646(2) 0.4995(4) 0.151(4) Uani 1 d . .
H15A H 0.0696(22) 0.3503(15) 0.4511(6) 0.181 Uiso 1 calc R .
H15B H 0.1718(10) 0.3553(17) 0.4889(16) 0.181 Uiso 1 calc R .
H15C H 0.1008(33) 0.4045(3) 0.5024(13) 0.181 Uiso 1 calc R .
C16 C -0.0135(7) 0.3671(2) 0.6153(5) 0.140(3) Uani 1 d . .
H16A H -0.0544(14) 0.3685(17) 0.5638(9) 0.168 Uiso 1 calc R .
H16B H -0.0003(8) 0.4044(7) 0.6356(30) 0.168 Uiso 1 calc R .
H16C H -0.0431(17) 0.3465(11) 0.6633(21) 0.168 Uiso 1 calc R .
C17 C 0.1468(6) 0.3454(3) 0.6622(5) 0.138(3) Uani 1 d . .
H17A H 0.2068(8) 0.3338(17) 0.6398(10) 0.166 Uiso 1 calc R .
H17B H 0.1298(16) 0.3227(14) 0.7133(12) 0.166 Uiso 1 calc R .
H17C H 0.1499(22) 0.3839(4) 0.6804(21) 0.166 Uiso 1 calc R .
N4 N 0.1477(2) 0.20834(12) 0.7747(2) 0.0390(7) Uani 1 d . .
N5 N 0.2046(2) 0.1984(2) 0.6988(2) 0.0492(8) Uani 1 d . .
C18 C 0.2046(3) 0.2253(2) 0.8420(3) 0.0507(11) Uani 1 d . .
N6 N 0.2938(2) 0.2265(2) 0.8157(2) 0.0581(10) Uani 1 d . .
C19 C 0.2890(3) 0.2104(2) 0.7288(2) 0.0548(12) Uani 1 d . .
C20 C 0.1746(3) 0.2377(2) 0.9374(3) 0.078(2) Uani 1 d . .
H20A H 0.1514(19) 0.2041(3) 0.9651(7) 0.093 Uiso 1 calc R .
H20B H 0.1262(14) 0.2654(9) 0.9368(3) 0.093 Uiso 1 calc R .
H20C H 0.2271(6) 0.2513(12) 0.9714(6) 0.093 Uiso 1 calc R .
C21 C 0.3735(3) 0.2039(3) 0.6695(3) 0.094(2) Uani 1 d . .
H21A H 0.4263(6) 0.1934(14) 0.7059(4) 0.113 Uiso 1 calc R .
H21B H 0.3865(14) 0.2387(5) 0.6397(17) 0.113 Uiso 1 calc R .
H21C H 0.3619(9) 0.1756(10) 0.6249(15) 0.113 Uiso 1 calc R .

loop_
_atom_type_symbol
_atom_type_description
_atom_type_scat_dispersion_real
_atom_type_scat_dispersion_imag
_atom_type_scat_source
C C 0.0033 0.0016 'International Tables Vol C Tables 4.2.6.8 and 6.1.1.4'
H H 0.0000 0.0000 'International Tables Vol C Tables 4.2.6.8 and 6.1.1.4'
N N 0.0061 0.0033 'International Tables Vol C Tables 4.2.6.8 and 6.1.1.4'
Nb Nb -2.0727 0.6215 'International Tables Vol C Tables 4.2.6.8 and 6.1.1.4'

loop_
_geom_angle_atom_site_label_1
_geom_angle_atom_site_label_2
_geom_angle_atom_site_label_3
_geom_angle
_geom_angle_site_symmetry_1
_geom_angle_site_symmetry_3
_geom_angle_publ_flag
N2 Nb1 N2 178.8(2) 3_556 . ?
N2 Nb1 N3 38.90(10) 3_556 3_556 ?
N2 Nb1 N3 139.86(11) . 3_556 ?
N2 Nb1 N3 139.86(11) 3_556 . ?
N2 Nb1 N3 38.90(10) . . ?
N3 Nb1 N3 101.32(14) 3_556 . ?
N2 Nb1 N1 91.23(13) 3_556 3_556 ?
N2 Nb1 N1 89.95(13) . 3_556 ?
N3 Nb1 N1 126.24(12) 3_556 3_556 ?
N3 Nb1 N1 127.55(12) . 3_556 ?
N2 Nb1 N1 89.95(13) 3_556 . ?
N2 Nb1 N1 91.23(13) . . ?
N3 Nb1 N1 127.55(12) 3_556 . ?
N3 Nb1 N1 126.24(13) . . ?
N1 Nb1 N1 37.47(13) 3_556 . ?
N2 Nb1 N4 89.15(9) 3_556 . ?
N2 Nb1 N4 90.58(9) . . ?
N3 Nb1 N4 84.73(10) 3_556 . ?
N3 Nb1 N4 79.60(10) . . ?
N1 Nb1 N4 121.14(10) 3_556 . ?
N1 Nb1 N4 83.68(10) . . ?
N2 Nb1 N4 90.58(9) 3_556 3_556 ?
N2 Nb1 N4 89.15(9) . 3_556 ?
N3 Nb1 N4 79.60(10) 3_556 3_556 ?
N3 Nb1 N4 84.73(10) . 3_556 ?
N1 Nb1 N4 83.68(10) 3_556 3_556 ?
N1 Nb1 N4 121.14(10) . 3_556 ?
N4 Nb1 N4 155.18(15) . 3_556 ?
C1 N1 N1 109.1(2) . 3_556 ?
C1 N1 Nb1 179.2(3) . . ?
N1 N1 Nb1 71.26(7) 3_556 . ?
N1 C1 C2 107.0(3) . . ?
N1 C1 C3 122.9(3) . . ?
C2 C1 C3 130.1(3) . . ?
C1 C2 C1 107.9(4) . 3_556 ?
C4 C3 C1 112.6(4) . . ?
C4 C3 C6 110.2(6) . . ?
C1 C3 C6 107.4(4) . . ?
C4 C3 C5 110.5(5) . . ?
C1 C3 C5 109.3(4) . . ?
C6 C3 C5 106.6(6) . . ?
C7 N2 N3 107.9(3) . . ?
C7 N2 Nb1 170.5(2) . . ?
N3 N2 Nb1 71.40(14) . . ?
C9 N3 N2 108.2(3) . . ?
C9 N3 Nb1 169.6(2) . . ?
N2 N3 Nb1 69.71(15) . . ?
N2 C7 C8 108.5(3) . . ?
N2 C7 C10 122.6(3) . . ?
C8 C7 C10 128.8(3) . . ?
C7 C8 C9 107.4(3) . . ?
N3 C9 C8 108.0(3) . . ?
N3 C9 C14 122.3(3) . . ?
C8 C9 C14 129.6(3) . . ?
C11 C10 C12 110.0(5) . . ?
C11 C10 C13 109.4(5) . . ?
C12 C10 C13 109.7(5) . . ?
C11 C10 C7 112.0(3) . . ?
C12 C10 C7 107.2(4) . . ?
C13 C10 C7 108.4(4) . . ?
C16 C14 C17 110.6(5) . . ?
C16 C14 C9 109.8(5) . . ?
C17 C14 C9 107.7(4) . . ?
C16 C14 C15 107.1(5) . . ?
C17 C14 C15 112.2(6) . . ?
C9 C14 C15 109.4(4) . . ?
C18 N4 N5 106.9(3) . . ?
C18 N4 Nb1 140.2(2) . . ?
N5 N4 Nb1 112.9(2) . . ?
C19 N5 N4 103.1(3) . . ?
N6 C18 N4 111.6(3) . . ?
N6 C18 C20 122.8(3) . . ?
N4 C18 C20 125.4(4) . . ?
C18 N6 C19 102.9(3) . . ?
N5 C19 N6 115.6(3) . . ?
N5 C19 C21 121.3(3) . . ?
N6 C19 C21 123.1(4) . . ?

loop_
_geom_bond_atom_site_label_1
_geom_bond_atom_site_label_2
_geom_bond_distance
_geom_bond_site_symmetry_2
_geom_bond_publ_flag
Nb1 N2 2.073(2) 3_556 ?
Nb1 N2 2.073(2) . ?
Nb1 N3 2.094(3) 3_556 ?
Nb1 N3 2.094(3) . ?
Nb1 N1 2.114(2) 3_556 ?
Nb1 N1 2.114(2) . ?
Nb1 N4 2.194(3) . ?
Nb1 N4 2.194(3) 3_556 ?
N1 C1 1.345(4) . ?
N1 N1 1.358(5) 3_556 ?
C1 C2 1.384(4) . ?
C1 C3 1.512(6) . ?
C2 C1 1.384(4) 3_556 ?
C3 C4 1.470(6) . ?
C3 C6 1.519(8) . ?
C3 C5 1.526(7) . ?
N2 C7 1.354(4) . ?
N2 N3 1.388(4) . ?
N3 C9 1.343(4) . ?
C7 C8 1.367(5) . ?
C7 C10 1.526(5) . ?
C8 C9 1.391(5) . ?
C9 C14 1.517(5) . ?
C10 C11 1.480(6) . ?
C10 C12 1.497(7) . ?
C10 C13 1.531(7) . ?
C14 C16 1.490(10) . ?
C14 C17 1.488(8) . ?
C14 C15 1.531(7) . ?
N4 C18 1.347(4) . ?
N4 N5 1.403(4) . ?
N5 C19 1.317(5) . ?
C18 N6 1.334(5) . ?
C18 C20 1.500(5) . ?
N6 C19 1.340(5) . ?
C19 C21 1.501(5) . ?
